data_7702905
loop_
_publ_author_name
'Wang, Kuaibing'
'Lv, Bo'
'Wang, Zikai'
'Wu, Hua'
'Xu, Jiangyan'
'Zhang, Qichun'

_publ_section_title
;
 Two-fold interpenetrated Mn-based metal-organic frameworks (MOFs) as
 battery-type electrode materials for charge storage.
;
_journal_issue 2
_journal_name_full 'Dalton transactions (Cambridge, England : 2003)'
_journal_page_first 411
_journal_page_last 417
_journal_paper_doi 10.1039/c9dt04101j
_journal_volume 49
_journal_year 2020
_chemical_formula_sum 'C41 H35 Mn N8 O8'
_chemical_formula_weight 822.71
_space_group_crystal_system monoclinic
_space_group_IT_number 14
_space_group_name_Hall '-P 2ybc'
_space_group_name_H-M_alt 'P 1 21/c 1'
_atom_sites_solution_hydrogens mixed
_atom_sites_solution_primary direct
_atom_sites_solution_secondary difmap
_audit_creation_method SHELXL-2018/3
_audit_update_record
;
2019-11-14 deposited with the CCDC.	2019-11-28 downloaded from the CCDC.
;
_cell_angle_alpha 90
_cell_angle_beta 97.831(2)
_cell_angle_gamma 90
_cell_formula_units_Z 4
_cell_length_a 10.4668(6)
_cell_length_b 15.9308(8)
_cell_length_c 23.1526(12)
_cell_measurement_reflns_used 8732
_cell_measurement_temperature 293(2)
_cell_measurement_theta_max 27.5
_cell_measurement_theta_min 1.6
_cell_volume 3824.6(4)
_computing_cell_refinement 'BRUKER SMART'
_computing_data_collection 'BRUKER SMART'
_computing_data_reduction 'Bruker SAINT software (Bruker, 1999)'
_computing_molecular_graphics 'SHELXL-2018/3 (Sheldrick, 2018)'
_computing_publication_material SHELXL-2018
_computing_structure_refinement 'SHELXL-2018/3 (Sheldrick, 2018)'
_computing_structure_solution 'SHELXL-2018/3 (Sheldrick, 2018)'
_diffrn_ambient_temperature 293(2)
_diffrn_measured_fraction_theta_full 1.000
_diffrn_measured_fraction_theta_max 0.997
_diffrn_measurement_device_type 'BRUKER SMART APEX CCD DIFFRACTOMETER'
_diffrn_measurement_method 'OMEGA-PHI SCAN'
_diffrn_radiation_type MoK\a
_diffrn_radiation_wavelength 0.71073
_diffrn_reflns_av_R_equivalents 0.0234
_diffrn_reflns_av_unetI/netI 0.0137
_diffrn_reflns_Laue_measured_fraction_full 1.000
_diffrn_reflns_Laue_measured_fraction_max 0.997
_diffrn_reflns_limit_h_max 13
_diffrn_reflns_limit_h_min -13
_diffrn_reflns_limit_k_max 20
_diffrn_reflns_limit_k_min -20
_diffrn_reflns_limit_l_max 29
_diffrn_reflns_limit_l_min -29
_diffrn_reflns_number 62040
_diffrn_reflns_point_group_measured_fraction_full 1.000
_diffrn_reflns_point_group_measured_fraction_max 0.997
_diffrn_reflns_theta_full 25.000
_diffrn_reflns_theta_max 27.461
_diffrn_reflns_theta_min 1.556
_diffrn_source 'fine-focus sealed tube'
_exptl_absorpt_coefficient_mu 0.411
_exptl_absorpt_correction_T_max 0.944
_exptl_absorpt_correction_T_min 0.924
_exptl_absorpt_correction_type multi-scan
_exptl_crystal_colour colorless
_exptl_crystal_density_diffrn 1.429
_exptl_crystal_density_meas ?
_exptl_crystal_density_method 'not measured'
_exptl_crystal_description block
_exptl_crystal_F_000 1704
_exptl_crystal_size_max 0.22
_exptl_crystal_size_mid 0.16
_exptl_crystal_size_min 0.14
_refine_diff_density_max 0.586
_refine_diff_density_min -0.411
_refine_diff_density_rms 0.055
_refine_ls_extinction_method none
_refine_ls_goodness_of_fit_ref 1.033
_refine_ls_hydrogen_treatment mixed
_refine_ls_matrix_type full
_refine_ls_number_parameters 532
_refine_ls_number_reflns 8732
_refine_ls_number_restraints 4
_refine_ls_restrained_S_all 1.033
_refine_ls_R_factor_all 0.0433
_refine_ls_R_factor_gt 0.0377
_refine_ls_shift/su_max 0.000
_refine_ls_shift/su_mean 0.000
_refine_ls_structure_factor_coef Fsqd
_refine_ls_weighting_details 'w=1/[\s^2^(Fo^2^)+(0.0578P)^2^+1.7785P] where P=(Fo^2^+2Fc^2^)/3'
_refine_ls_weighting_scheme calc
_refine_ls_wR_factor_gt 0.1046
_refine_ls_wR_factor_ref 0.1098
_reflns_Friedel_coverage 0.000
_reflns_number_gt 7763
_reflns_number_total 8732
_reflns_threshold_expression 'I > 2\s(I)'
_cod_data_source_file c9dt04101j2.cif
_cod_data_source_block SC-7
_cod_depositor_comments
;
The following automatic conversions were performed:

data item '_exptl_absorpt_correction_type' value 'MULTI-SCAN' was
changed to 'multi-scan' in accordance with the
/home/data/users/saulius/crontab/automatic-downloads/rss-feeds/RSC/lib/dictionaries/cif_core.dic
dictionary named 'cif_core.dic' version 2.4.2 last updated on
2011-04-26.

data item '_exptl_crystal_density_meas' value 'none' was changed to
'?' -- the value is perceived as not measured.

Automatic conversion script
Id: cif_fix_values 6909 2019-04-08 15:41:33Z antanas 

 Adding full bibliography for 7702905--7702906.cif.
;
_cod_original_sg_symbol_H-M 'P 21/c'
_cod_database_code 7702905
_shelx_shelxl_version_number 2018/3
_shelx_space_group_comment
;
The symmetry employed for this shelxl refinement is uniquely defined
by the following loop, which should always be used as a source of
symmetry information in preference to the above space-group names.
They are only intended as comments.
;

loop_
_space_group_symop_operation_xyz
'x, y, z'
'-x, y+1/2, -z+1/2'
'-x, -y, -z'
'x, -y-1/2, z-1/2'

loop_
_atom_site_label
_atom_site_type_symbol
_atom_site_fract_x
_atom_site_fract_y
_atom_site_fract_z
_atom_site_U_iso_or_equiv
_atom_site_adp_type
_atom_site_occupancy
_atom_site_site_symmetry_order
_atom_site_calc_flag
_atom_site_refinement_flags_posn
_atom_site_refinement_flags_adp
Mn1 Mn 0.82740(2) 0.15733(2) 0.22283(2) 0.03094(8) Uani 1 1 d . .
C1 C 0.12143(15) -0.36272(10) 0.56740(7) 0.0335(3) Uani 1 1 d . .
C2 C 0.11702(18) -0.29077(10) 0.60074(8) 0.0411(4) Uani 1 1 d . .
H2 H 0.088233 -0.293890 0.636949 0.049 Uiso 1 1 calc R U
C3 C 0.15505(18) -0.21472(10) 0.58055(7) 0.0398(4) Uani 1 1 d . .
H3 H 0.152245 -0.166714 0.603199 0.048 Uiso 1 1 calc R U
C4 C 0.19780(14) -0.20955(9) 0.52611(7) 0.0295(3) Uani 1 1 d . .
C5 C 0.20316(15) -0.28156(9) 0.49254(7) 0.0318(3) Uani 1 1 d . .
H5 H 0.232617 -0.278504 0.456477 0.038 Uiso 1 1 calc R U
C6 C 0.16435(16) -0.35801(9) 0.51311(7) 0.0351(3) Uani 1 1 d . .
H6 H 0.167016 -0.406171 0.490603 0.042 Uiso 1 1 calc R U
C7 C 0.07790(19) 0.07294(10) 0.58147(8) 0.0419(4) Uani 1 1 d . .
H7 H 0.057911 0.018077 0.590648 0.050 Uiso 1 1 calc R U
C8 C 0.02701(18) 0.13865(10) 0.60948(8) 0.0416(4) Uani 1 1 d . .
H8 H -0.027110 0.127786 0.637292 0.050 Uiso 1 1 calc R U
C9 C 0.05582(15) 0.22096(9) 0.59656(6) 0.0303(3) Uani 1 1 d . .
C10 C 0.13452(17) 0.23577(10) 0.55417(7) 0.0375(3) Uani 1 1 d . .
H10 H 0.153025 0.290727 0.544584 0.045 Uiso 1 1 calc R U
C11 C 0.18612(17) 0.16983(10) 0.52581(7) 0.0367(3) Uani 1 1 d . .
H11 H 0.239047 0.180733 0.497516 0.044 Uiso 1 1 calc R U
C12 C 0.15879(14) 0.08752(9) 0.53964(6) 0.0295(3) Uani 1 1 d . .
C13 C 0.48569(17) -0.09795(10) 0.38203(7) 0.0385(4) Uani 1 1 d . .
H13 H 0.456882 -0.151884 0.388600 0.046 Uiso 1 1 calc R U
C14 C 0.43974(14) -0.02998(9) 0.41085(6) 0.0300(3) Uani 1 1 d . .
C15 C 0.48564(15) 0.05033(10) 0.40130(7) 0.0334(3) Uani 1 1 d . .
H15 H 0.456780 0.095996 0.420946 0.040 Uiso 1 1 calc R U
C16 C 0.57382(16) 0.06228(10) 0.36276(7) 0.0342(3) Uani 1 1 d . .
H16 H 0.603384 0.116109 0.356436 0.041 Uiso 1 1 calc R U
C17 C 0.61884(15) -0.00532(10) 0.33332(6) 0.0322(3) Uani 1 1 d . .
C18 C 0.57436(17) -0.08532(10) 0.34353(7) 0.0396(4) Uani 1 1 d . .
H18 H 0.604422 -0.131009 0.324308 0.048 Uiso 1 1 calc R U
C19 C 1.05713(17) 0.12817(11) 0.32931(7) 0.0412(4) Uani 1 1 d . .
H19 H 1.010905 0.083989 0.342606 0.049 Uiso 1 1 calc R U
C20 C 1.17447(18) 0.15419(11) 0.35463(8) 0.0437(4) Uani 1 1 d . .
H20 H 1.222803 0.132076 0.387827 0.052 Uiso 1 1 calc R U
C21 C 1.10935(17) 0.23071(12) 0.27801(7) 0.0407(4) Uani 1 1 d . .
H21 H 1.107705 0.271715 0.249327 0.049 Uiso 1 1 calc R U
C22 C 1.4167(2) 0.34024(15) 0.64107(11) 0.0625(6) Uani 1 1 d . .
H22 H 1.330729 0.324071 0.638572 0.075 Uiso 1 1 calc R U
C23 C 1.5156(2) 0.31388(15) 0.68085(10) 0.0568(5) Uani 1 1 d . .
H23 H 1.508289 0.275867 0.710707 0.068 Uiso 1 1 calc R U
C24 C 1.59468(18) 0.40015(13) 0.62509(8) 0.0471(4) Uani 1 1 d . .
H24 H 1.652113 0.434083 0.608458 0.056 Uiso 1 1 calc R U
C25 C 1.34646(16) 0.30977(11) 0.39051(8) 0.0396(4) Uani 1 1 d . .
C26 C 1.25517(19) 0.36558(13) 0.40567(9) 0.0493(4) Uani 1 1 d . .
H26 H 1.181681 0.376585 0.379396 0.059 Uiso 1 1 calc R U
C27 C 1.27176(19) 0.40516(12) 0.45934(8) 0.0479(4) Uani 1 1 d . .
H27 H 1.209387 0.442448 0.468726 0.057 Uiso 1 1 calc R U
C28 C 1.38010(17) 0.38988(11) 0.49915(8) 0.0427(4) Uani 1 1 d . .
C29 C 1.4687(2) 0.33194(14) 0.48516(10) 0.0577(5) Uani 1 1 d . .
H29 H 1.539960 0.318950 0.512242 0.069 Uiso 1 1 calc R U
C30 C 1.45282(19) 0.29268(14) 0.43106(9) 0.0530(5) Uani 1 1 d . .
H30 H 1.514391 0.254525 0.422043 0.064 Uiso 1 1 calc R U
C31 C 0.08088(15) -0.44240(10) 0.59319(8) 0.0367(3) Uani 1 1 d . .
C32 C 0.00007(17) 0.29209(9) 0.62824(6) 0.0341(3) Uani 1 1 d . .
C33 C 0.34477(14) -0.04177(9) 0.45226(6) 0.0290(3) Uani 1 1 d . .
C34 C 0.23363(14) -0.12582(9) 0.50552(6) 0.0286(3) Uani 1 1 d . .
C35 C 0.21448(14) 0.01494(9) 0.51222(6) 0.0286(3) Uani 1 1 d . .
C36 C 1.32772(17) 0.26859(13) 0.33109(8) 0.0460(4) Uani 1 1 d . .
H36A H 1.325848 0.311483 0.301248 0.055 Uiso 1 1 calc R U
H36B H 1.400167 0.231805 0.327690 0.055 Uiso 1 1 calc R U
C37 C 1.3992(2) 0.43980(13) 0.55566(9) 0.0570(5) Uani 1 1 d . .
H37A H 1.446343 0.490699 0.549407 0.068 Uiso 1 1 calc R U
H37B H 1.315339 0.456278 0.565137 0.068 Uiso 1 1 calc R U
C39 C 0.6139(3) 0.40254(17) 0.30430(11) 0.0698(6) Uani 1 1 d . .
H39A H 0.581605 0.456443 0.313898 0.105 Uiso 1 1 calc R U
H39B H 0.543956 0.368590 0.286158 0.105 Uiso 1 1 calc R U
H39C H 0.653772 0.375470 0.339219 0.105 Uiso 1 1 calc R U
C40 C 0.7384(4) 0.49824(16) 0.24802(16) 0.0939(10) Uani 1 1 d . .
H40A H 0.686900 0.537429 0.266289 0.141 Uiso 1 1 calc R U
H40B H 0.828106 0.509369 0.260409 0.141 Uiso 1 1 calc R U
H40C H 0.720305 0.504026 0.206438 0.141 Uiso 1 1 calc R U
C040 C 0.71434(16) 0.00950(10) 0.29072(7) 0.0353(3) Uani 1 1 d . .
C41 C 0.7664(2) 0.34796(13) 0.24499(9) 0.0513(5) Uani 1 1 d D .
N1 N 0.31648(13) -0.12044(8) 0.46665(6) 0.0317(3) Uani 1 1 d . .
N2 N 0.18072(13) -0.06083(8) 0.52974(6) 0.0322(3) Uani 1 1 d . .
N3 N 0.29525(13) 0.02793(8) 0.47301(6) 0.0315(3) Uani 1 1 d . .
N4 N 1.01594(14) 0.17629(9) 0.28116(6) 0.0390(3) Uani 1 1 d . .
N5 N 1.20767(14) 0.21982(9) 0.32139(6) 0.0384(3) Uani 1 1 d . .
N6 N 1.46820(15) 0.39513(10) 0.60545(7) 0.0467(4) Uani 1 1 d . .
N7 N 1.62800(15) 0.35153(10) 0.67055(7) 0.0438(3) Uani 1 1 d . .
N10 N 0.70805(18) 0.41329(10) 0.26456(8) 0.0540(4) Uani 1 1 d . .
O1 O 0.04540(18) 0.36373(8) 0.62376(7) 0.0633(4) Uani 1 1 d . .
O2 O -0.08641(12) 0.27307(7) 0.65847(5) 0.0395(3) Uani 1 1 d . .
O3 O 0.04345(16) -0.44316(8) 0.64041(7) 0.0588(4) Uani 1 1 d . .
O4 O 0.09161(16) -0.51036(8) 0.56238(6) 0.0551(4) Uani 1 1 d . .
O5 O 0.73881(16) -0.05027(8) 0.25907(7) 0.0590(4) Uani 1 1 d . .
O6 O 0.76070(12) 0.08244(8) 0.29071(5) 0.0404(3) Uani 1 1 d . .
O1W O 0.86007(16) 0.03667(8) 0.18453(7) 0.0571(4) Uani 1 1 d D .
O7 O 0.74714(14) 0.27460(8) 0.25726(6) 0.0512(3) Uani 1 1 d . .
H1WB H 0.9298(19) 0.0203(17) 0.1737(11) 0.077 Uiso 1 1 d D U
H1WA H 0.841(2) -0.0032(14) 0.2075(10) 0.077 Uiso 1 1 d D U
H41A H 0.834(2) 0.3624(17) 0.2190(10) 0.077 Uiso 1 1 d D U

loop_
_atom_site_aniso_label
_atom_site_aniso_U_11
_atom_site_aniso_U_22
_atom_site_aniso_U_33
_atom_site_aniso_U_23
_atom_site_aniso_U_13
_atom_site_aniso_U_12
Mn1 0.03381(14) 0.03091(13) 0.02950(13) 0.00000(8) 0.00934(9) -0.00442(9)
C1 0.0317(7) 0.0280(7) 0.0423(8) 0.0048(6) 0.0109(6) -0.0014(6)
C2 0.0543(10) 0.0336(8) 0.0403(9) 0.0018(6) 0.0241(8) -0.0035(7)
C3 0.0555(10) 0.0283(7) 0.0400(8) -0.0035(6) 0.0227(7) -0.0047(7)
C4 0.0309(7) 0.0256(7) 0.0338(7) 0.0008(5) 0.0108(6) -0.0006(5)
C5 0.0355(8) 0.0300(7) 0.0318(7) -0.0001(6) 0.0116(6) 0.0002(6)
C6 0.0412(8) 0.0258(7) 0.0400(8) -0.0026(6) 0.0113(7) 0.0001(6)
C7 0.0593(11) 0.0235(7) 0.0495(9) 0.0044(6) 0.0315(8) 0.0006(7)
C8 0.0563(10) 0.0291(7) 0.0462(9) 0.0028(7) 0.0319(8) 0.0014(7)
C9 0.0371(8) 0.0256(7) 0.0293(7) -0.0004(5) 0.0090(6) 0.0021(6)
C10 0.0510(10) 0.0252(7) 0.0398(8) 0.0017(6) 0.0188(7) -0.0026(6)
C11 0.0466(9) 0.0298(7) 0.0382(8) 0.0011(6) 0.0218(7) -0.0025(6)
C12 0.0335(7) 0.0267(7) 0.0300(7) 0.0003(5) 0.0102(6) 0.0012(6)
C13 0.0480(9) 0.0281(7) 0.0444(9) 0.0001(6) 0.0242(7) -0.0049(6)
C14 0.0320(7) 0.0305(7) 0.0293(7) 0.0012(5) 0.0111(6) -0.0015(6)
C15 0.0361(8) 0.0291(7) 0.0373(8) -0.0029(6) 0.0134(6) -0.0019(6)
C16 0.0361(8) 0.0295(7) 0.0388(8) 0.0009(6) 0.0121(6) -0.0061(6)
C17 0.0327(7) 0.0357(7) 0.0301(7) 0.0014(6) 0.0109(6) -0.0041(6)
C18 0.0492(10) 0.0313(8) 0.0435(9) -0.0035(6) 0.0249(7) -0.0017(7)
C19 0.0441(9) 0.0400(8) 0.0404(9) 0.0057(7) 0.0091(7) -0.0021(7)
C20 0.0444(10) 0.0468(10) 0.0392(9) 0.0071(7) 0.0033(7) 0.0020(7)
C21 0.0411(9) 0.0462(9) 0.0343(8) 0.0053(7) 0.0033(7) -0.0056(7)
C22 0.0426(11) 0.0748(15) 0.0679(14) 0.0005(11) -0.0004(10) -0.0120(10)
C23 0.0495(11) 0.0609(12) 0.0590(12) 0.0088(10) 0.0037(9) -0.0114(9)
C24 0.0427(10) 0.0535(11) 0.0438(9) 0.0005(8) 0.0016(7) -0.0036(8)
C25 0.0347(8) 0.0412(9) 0.0423(9) 0.0010(7) 0.0026(7) -0.0055(7)
C26 0.0420(10) 0.0536(10) 0.0482(10) 0.0000(8) -0.0080(8) 0.0093(8)
C27 0.0447(10) 0.0450(10) 0.0510(10) -0.0021(8) -0.0035(8) 0.0123(8)
C28 0.0412(9) 0.0404(9) 0.0438(9) -0.0011(7) -0.0037(7) 0.0012(7)
C29 0.0424(10) 0.0685(13) 0.0564(12) -0.0127(10) -0.0146(9) 0.0155(9)
C30 0.0384(9) 0.0607(12) 0.0569(11) -0.0124(9) -0.0037(8) 0.0117(8)
C31 0.0320(8) 0.0310(7) 0.0490(9) 0.0061(7) 0.0123(7) -0.0005(6)
C32 0.0486(9) 0.0263(7) 0.0287(7) -0.0005(5) 0.0103(6) 0.0035(6)
C33 0.0309(7) 0.0294(7) 0.0279(7) 0.0006(5) 0.0086(5) -0.0011(5)
C34 0.0306(7) 0.0271(7) 0.0295(7) 0.0001(5) 0.0091(5) -0.0015(5)
C35 0.0313(7) 0.0279(7) 0.0278(7) 0.0012(5) 0.0086(5) 0.0003(5)
C36 0.0369(9) 0.0586(11) 0.0426(9) -0.0042(8) 0.0060(7) -0.0086(8)
C37 0.0610(12) 0.0515(11) 0.0527(11) -0.0099(9) -0.0137(9) 0.0151(9)
C39 0.0680(15) 0.0720(15) 0.0714(15) -0.0145(12) 0.0164(12) 0.0171(12)
C40 0.111(2) 0.0466(13) 0.119(2) 0.0177(14) -0.005(2) -0.0032(14)
C040 0.0378(8) 0.0380(8) 0.0328(7) 0.0008(6) 0.0143(6) -0.0050(6)
C41 0.0527(11) 0.0529(11) 0.0500(11) -0.0012(8) 0.0125(9) -0.0005(9)
N1 0.0363(7) 0.0274(6) 0.0341(6) -0.0009(5) 0.0148(5) -0.0010(5)
N2 0.0375(7) 0.0265(6) 0.0357(6) 0.0003(5) 0.0161(5) 0.0004(5)
N3 0.0372(7) 0.0278(6) 0.0322(6) 0.0016(5) 0.0142(5) 0.0011(5)
N4 0.0382(7) 0.0443(7) 0.0345(7) 0.0029(6) 0.0049(6) -0.0048(6)
N5 0.0366(7) 0.0443(8) 0.0340(7) -0.0003(6) 0.0034(5) -0.0040(6)
N6 0.0442(8) 0.0495(9) 0.0435(8) -0.0067(7) -0.0049(6) 0.0032(7)
N7 0.0408(8) 0.0475(8) 0.0421(8) -0.0002(6) 0.0021(6) -0.0001(6)
N10 0.0601(10) 0.0403(8) 0.0607(10) -0.0008(7) 0.0050(8) 0.0034(7)
O1 0.1086(13) 0.0251(6) 0.0660(9) -0.0038(6) 0.0473(9) -0.0058(7)
O2 0.0483(7) 0.0345(6) 0.0392(6) -0.0066(5) 0.0183(5) 0.0028(5)
O3 0.0792(10) 0.0353(6) 0.0717(9) 0.0057(6) 0.0461(8) -0.0066(6)
O4 0.0830(11) 0.0294(6) 0.0580(8) 0.0000(5) 0.0276(7) -0.0083(6)
O5 0.0789(10) 0.0422(7) 0.0669(9) -0.0090(6) 0.0502(8) -0.0127(7)
O6 0.0476(7) 0.0409(6) 0.0362(6) -0.0013(5) 0.0188(5) -0.0144(5)
O1W 0.0677(9) 0.0387(7) 0.0755(10) -0.0048(6) 0.0482(8) -0.0025(6)
O7 0.0602(8) 0.0418(7) 0.0531(8) -0.0083(6) 0.0132(6) 0.0023(6)

loop_
_atom_type_symbol
_atom_type_description
_atom_type_scat_dispersion_real
_atom_type_scat_dispersion_imag
_atom_type_scat_source
C C 0.0033 0.0016 'International Tables Vol C Tables 4.2.6.8 and 6.1.1.4'
H H 0.0000 0.0000 'International Tables Vol C Tables 4.2.6.8 and 6.1.1.4'
N N 0.0061 0.0033 'International Tables Vol C Tables 4.2.6.8 and 6.1.1.4'
O O 0.0106 0.0060 'International Tables Vol C Tables 4.2.6.8 and 6.1.1.4'
Mn Mn 0.3368 0.7283 'International Tables Vol C Tables 4.2.6.8 and 6.1.1.4'

loop_
_geom_angle_atom_site_label_1
_geom_angle_atom_site_label_2
_geom_angle_atom_site_label_3
_geom_angle
_geom_angle_site_symmetry_1
_geom_angle_site_symmetry_3
O2 Mn1 O6 174.02(5) 4_665 .
O2 Mn1 O1W 93.98(5) 4_665 .
O6 Mn1 O1W 83.83(5) . .
O2 Mn1 O7 91.70(5) 4_665 .
O6 Mn1 O7 91.58(5) . .
O1W Mn1 O7 167.19(6) . .
O2 Mn1 N4 86.01(5) 4_665 .
O6 Mn1 N4 88.94(5) . .
O1W Mn1 N4 100.97(6) . .
O7 Mn1 N4 90.87(5) . .
O2 Mn1 N7 96.00(5) 4_665 4_465
O6 Mn1 N7 89.36(5) . 4_465
O1W Mn1 N7 84.92(6) . 4_465
O7 Mn1 N7 83.08(6) . 4_465
N4 Mn1 N7 173.66(6) . 4_465
C2 C1 C6 119.82(14) . .
C2 C1 C31 116.66(14) . .
C6 C1 C31 123.52(15) . .
C3 C2 C1 120.36(15) . .
C3 C2 H2 119.8 . .
C1 C2 H2 119.8 . .
C2 C3 C4 120.09(15) . .
C2 C3 H3 120.0 . .
C4 C3 H3 120.0 . .
C5 C4 C3 119.87(14) . .
C5 C4 C34 122.10(13) . .
C3 C4 C34 118.01(13) . .
C6 C5 C4 119.73(14) . .
C6 C5 H5 120.1 . .
C4 C5 H5 120.1 . .
C5 C6 C1 120.13(14) . .
C5 C6 H6 119.9 . .
C1 C6 H6 119.9 . .
C8 C7 C12 120.85(14) . .
C8 C7 H7 119.6 . .
C12 C7 H7 119.6 . .
C7 C8 C9 120.53(15) . .
C7 C8 H8 119.7 . .
C9 C8 H8 119.7 . .
C10 C9 C8 118.79(14) . .
C10 C9 C32 121.54(13) . .
C8 C9 C32 119.67(14) . .
C9 C10 C11 120.94(14) . .
C9 C10 H10 119.5 . .
C11 C10 H10 119.5 . .
C10 C11 C12 120.02(14) . .
C10 C11 H11 120.0 . .
C12 C11 H11 120.0 . .
C11 C12 C7 118.85(14) . .
C11 C12 C35 122.31(13) . .
C7 C12 C35 118.83(13) . .
C18 C13 C14 120.06(14) . .
C18 C13 H13 120.0 . .
C14 C13 H13 120.0 . .
C13 C14 C15 119.25(14) . .
C13 C14 C33 121.13(13) . .
C15 C14 C33 119.61(13) . .
C16 C15 C14 120.24(14) . .
C16 C15 H15 119.9 . .
C14 C15 H15 119.9 . .
C15 C16 C17 120.70(14) . .
C15 C16 H16 119.6 . .
C17 C16 H16 119.6 . .
C18 C17 C16 118.93(14) . .
C18 C17 C040 121.34(14) . .
C16 C17 C040 119.73(14) . .
C13 C18 C17 120.80(15) . .
C13 C18 H18 119.6 . .
C17 C18 H18 119.6 . .
C20 C19 N4 110.31(16) . .
C20 C19 H19 124.8 . .
N4 C19 H19 124.8 . .
C19 C20 N5 105.98(15) . .
C19 C20 H20 127.0 . .
N5 C20 H20 127.0 . .
N4 C21 N5 111.80(15) . .
N4 C21 H21 124.1 . .
N5 C21 H21 124.1 . .
C23 C22 N6 106.34(19) . .
C23 C22 H22 126.8 . .
N6 C22 H22 126.8 . .
C22 C23 N7 109.92(19) . .
C22 C23 H23 125.0 . .
N7 C23 H23 125.0 . .
N7 C24 N6 112.19(18) . .
N7 C24 H24 123.9 . .
N6 C24 H24 123.9 . .
C30 C25 C26 118.30(17) . .
C30 C25 C36 121.66(17) . .
C26 C25 C36 120.03(16) . .
C27 C26 C25 120.92(16) . .
C27 C26 H26 119.5 . .
C25 C26 H26 119.5 . .
C28 C27 C26 120.67(18) . .
C28 C27 H27 119.7 . .
C26 C27 H27 119.7 . .
C29 C28 C27 118.59(17) . .
C29 C28 C37 122.59(16) . .
C27 C28 C37 118.79(17) . .
C28 C29 C30 120.78(17) . .
C28 C29 H29 119.6 . .
C30 C29 H29 119.6 . .
C25 C30 C29 120.66(18) . .
C25 C30 H30 119.7 . .
C29 C30 H30 119.7 . .
O3 C31 O4 123.08(15) . .
O3 C31 C1 121.04(15) . .
O4 C31 C1 115.86(14) . .
O1 C32 O2 125.43(15) . .
O1 C32 C9 118.06(15) . .
O2 C32 C9 116.48(13) . .
N1 C33 N3 125.15(13) . .
N1 C33 C14 117.97(13) . .
N3 C33 C14 116.87(13) . .
N2 C34 N1 125.37(13) . .
N2 C34 C4 115.21(13) . .
N1 C34 C4 119.39(13) . .
N2 C35 N3 124.28(13) . .
N2 C35 C12 116.15(12) . .
N3 C35 C12 119.56(13) . .
N5 C36 C25 111.76(15) . .
N5 C36 H36A 109.3 . .
C25 C36 H36A 109.3 . .
N5 C36 H36B 109.3 . .
C25 C36 H36B 109.3 . .
H36A C36 H36B 107.9 . .
N6 C37 C28 114.69(16) . .
N6 C37 H37A 108.6 . .
C28 C37 H37A 108.6 . .
N6 C37 H37B 108.6 . .
C28 C37 H37B 108.6 . .
H37A C37 H37B 107.6 . .
N10 C39 H39A 109.5 . .
N10 C39 H39B 109.5 . .
H39A C39 H39B 109.5 . .
N10 C39 H39C 109.5 . .
H39A C39 H39C 109.5 . .
H39B C39 H39C 109.5 . .
N10 C40 H40A 109.5 . .
N10 C40 H40B 109.5 . .
H40A C40 H40B 109.5 . .
N10 C40 H40C 109.5 . .
H40A C40 H40C 109.5 . .
H40B C40 H40C 109.5 . .
O5 C040 O6 126.40(15) . .
O5 C040 C17 117.99(14) . .
O6 C040 C17 115.61(14) . .
O7 C41 N10 125.1(2) . .
O7 C41 H41A 120.2(16) . .
N10 C41 H41A 114.7(16) . .
C34 N1 C33 114.42(13) . .
C34 N2 C35 115.58(12) . .
C35 N3 C33 115.18(13) . .
C21 N4 C19 105.03(14) . .
C21 N4 Mn1 130.63(12) . .
C19 N4 Mn1 124.33(12) . .
C21 N5 C20 106.88(14) . .
C21 N5 C36 126.62(15) . .
C20 N5 C36 126.50(15) . .
C24 N6 C22 106.66(16) . .
C24 N6 C37 126.68(19) . .
C22 N6 C37 126.66(18) . .
C24 N7 C23 104.88(16) . .
C24 N7 Mn1 125.99(13) . 4_666
C23 N7 Mn1 128.97(13) . 4_666
C41 N10 C39 120.86(19) . .
C41 N10 C40 121.1(2) . .
C39 N10 C40 118.0(2) . .
C32 O2 Mn1 131.64(10) . 4_466
C040 O6 Mn1 132.19(10) . .
Mn1 O1W H1WB 126.0(19) . .
Mn1 O1W H1WA 109.8(18) . .
H1WB O1W H1WA 103.4(19) . .
C41 O7 Mn1 129.14(14) . .

loop_
_geom_bond_atom_site_label_1
_geom_bond_atom_site_label_2
_geom_bond_distance
_geom_bond_site_symmetry_2
Mn1 O2 2.1517(11) 4_665
Mn1 O6 2.1632(11) .
Mn1 O1W 2.1634(14) .
Mn1 O7 2.2392(13) .
Mn1 N4 2.2547(14) .
Mn1 N7 2.2699(15) 4_465
C1 C2 1.386(2) .
C1 C6 1.393(2) .
C1 C31 1.489(2) .
C2 C3 1.377(2) .
C2 H2 0.9300 .
C3 C4 1.396(2) .
C3 H3 0.9300 .
C4 C5 1.391(2) .
C4 C34 1.4819(19) .
C5 C6 1.388(2) .
C5 H5 0.9300 .
C6 H6 0.9300 .
C7 C8 1.376(2) .
C7 C12 1.390(2) .
C7 H7 0.9300 .
C8 C9 1.387(2) .
C8 H8 0.9300 .
C9 C10 1.385(2) .
C9 C32 1.510(2) .
C10 C11 1.387(2) .
C10 H10 0.9300 .
C11 C12 1.389(2) .
C11 H11 0.9300 .
C12 C35 1.477(2) .
C13 C18 1.386(2) .
C13 C14 1.392(2) .
C13 H13 0.9300 .
C14 C15 1.395(2) .
C14 C33 1.4840(19) .
C15 C16 1.382(2) .
C15 H15 0.9300 .
C16 C17 1.391(2) .
C16 H16 0.9300 .
C17 C18 1.388(2) .
C17 C040 1.516(2) .
C18 H18 0.9300 .
C19 C20 1.352(3) .
C19 N4 1.373(2) .
C19 H19 0.9300 .
C20 N5 1.371(2) .
C20 H20 0.9300 .
C21 N4 1.316(2) .
C21 N5 1.348(2) .
C21 H21 0.9300 .
C22 C23 1.355(3) .
C22 N6 1.363(3) .
C22 H22 0.9300 .
C23 N7 1.370(3) .
C23 H23 0.9300 .
C24 N7 1.315(2) .
C24 N6 1.342(2) .
C24 H24 0.9300 .
C25 C30 1.382(2) .
C25 C26 1.385(3) .
C25 C36 1.513(2) .
C26 C27 1.383(3) .
C26 H26 0.9300 .
C27 C28 1.382(2) .
C27 H27 0.9300 .
C28 C29 1.378(3) .
C28 C37 1.521(3) .
C29 C30 1.390(3) .
C29 H29 0.9300 .
C30 H30 0.9300 .
C31 O3 1.211(2) .
C31 O4 1.310(2) .
C32 O1 1.246(2) .
C32 O2 1.255(2) .
C33 N1 1.3403(19) .
C33 N3 1.3416(19) .
C34 N2 1.3333(19) .
C34 N1 1.3349(19) .
C35 N2 1.3361(19) .
C35 N3 1.3384(19) .
C36 N5 1.468(2) .
C36 H36A 0.9700 .
C36 H36B 0.9700 .
C37 N6 1.459(2) .
C37 H37A 0.9700 .
C37 H37B 0.9700 .
C39 N10 1.447(3) .
C39 H39A 0.9600 .
C39 H39B 0.9600 .
C39 H39C 0.9600 .
C40 N10 1.453(3) .
C40 H40A 0.9600 .
C40 H40B 0.9600 .
C40 H40C 0.9600 .
C040 O5 1.249(2) .
C040 O6 1.259(2) .
C41 O7 1.226(2) .
C41 N10 1.318(3) .
C41 H41A 1.014(17) .
O1W H1WB 0.846(16) .
O1W H1WA 0.866(16) .

loop_
_geom_torsion_atom_site_label_1
_geom_torsion_atom_site_label_2
_geom_torsion_atom_site_label_3
_geom_torsion_atom_site_label_4
_geom_torsion
_geom_torsion_site_symmetry_4
C6 C1 C2 C3 -0.1(3) .
C31 C1 C2 C3 178.86(16) .
C1 C2 C3 C4 0.3(3) .
C2 C3 C4 C5 -0.6(3) .
C2 C3 C4 C34 178.06(16) .
C3 C4 C5 C6 0.8(2) .
C34 C4 C5 C6 -177.83(14) .
C4 C5 C6 C1 -0.6(2) .
C2 C1 C6 C5 0.3(3) .
C31 C1 C6 C5 -178.62(15) .
C12 C7 C8 C9 -0.2(3) .
C7 C8 C9 C10 1.3(3) .
C7 C8 C9 C32 -179.38(17) .
C8 C9 C10 C11 -1.3(3) .
C32 C9 C10 C11 179.36(16) .
C9 C10 C11 C12 0.2(3) .
C10 C11 C12 C7 0.9(3) .
C10 C11 C12 C35 -177.96(15) .
C8 C7 C12 C11 -1.0(3) .
C8 C7 C12 C35 177.97(17) .
C18 C13 C14 C15 -1.1(3) .
C18 C13 C14 C33 179.98(16) .
C13 C14 C15 C16 1.3(2) .
C33 C14 C15 C16 -179.83(14) .
C14 C15 C16 C17 -0.5(2) .
C15 C16 C17 C18 -0.4(2) .
C15 C16 C17 C040 179.27(15) .
C14 C13 C18 C17 0.2(3) .
C16 C17 C18 C13 0.5(3) .
C040 C17 C18 C13 -179.14(16) .
N4 C19 C20 N5 -0.3(2) .
N6 C22 C23 N7 0.0(3) .
C30 C25 C26 C27 1.9(3) .
C36 C25 C26 C27 -178.69(18) .
C25 C26 C27 C28 0.0(3) .
C26 C27 C28 C29 -2.5(3) .
C26 C27 C28 C37 175.3(2) .
C27 C28 C29 C30 3.1(3) .
C37 C28 C29 C30 -174.7(2) .
C26 C25 C30 C29 -1.3(3) .
C36 C25 C30 C29 179.3(2) .
C28 C29 C30 C25 -1.2(4) .
C2 C1 C31 O3 1.6(3) .
C6 C1 C31 O3 -179.51(17) .
C2 C1 C31 O4 -176.78(16) .
C6 C1 C31 O4 2.1(2) .
C10 C9 C32 O1 -13.5(2) .
C8 C9 C32 O1 167.14(18) .
C10 C9 C32 O2 168.46(16) .
C8 C9 C32 O2 -10.9(2) .
C13 C14 C33 N1 8.1(2) .
C15 C14 C33 N1 -170.78(14) .
C13 C14 C33 N3 -172.81(15) .
C15 C14 C33 N3 8.3(2) .
C5 C4 C34 N2 155.91(15) .
C3 C4 C34 N2 -22.8(2) .
C5 C4 C34 N1 -25.9(2) .
C3 C4 C34 N1 155.41(15) .
C11 C12 C35 N2 179.65(15) .
C7 C12 C35 N2 0.8(2) .
C11 C12 C35 N3 0.7(2) .
C7 C12 C35 N3 -178.23(15) .
C30 C25 C36 N5 120.3(2) .
C26 C25 C36 N5 -59.1(2) .
C29 C28 C37 N6 -33.0(3) .
C27 C28 C37 N6 149.2(2) .
C18 C17 C040 O5 9.6(3) .
C16 C17 C040 O5 -170.08(17) .
C18 C17 C040 O6 -170.96(16) .
C16 C17 C040 O6 9.4(2) .
N2 C34 N1 C33 -0.3(2) .
C4 C34 N1 C33 -178.28(13) .
N3 C33 N1 C34 -1.1(2) .
C14 C33 N1 C34 177.89(13) .
N1 C34 N2 C35 0.7(2) .
C4 C34 N2 C35 178.77(13) .
N3 C35 N2 C34 0.2(2) .
C12 C35 N2 C34 -178.72(13) .
N2 C35 N3 C33 -1.4(2) .
C12 C35 N3 C33 177.47(13) .
N1 C33 N3 C35 1.9(2) .
C14 C33 N3 C35 -177.09(13) .
N5 C21 N4 C19 0.1(2) .
N5 C21 N4 Mn1 -178.79(12) .
C20 C19 N4 C21 0.1(2) .
C20 C19 N4 Mn1 179.10(12) .
N4 C21 N5 C20 -0.3(2) .
N4 C21 N5 C36 179.46(16) .
C19 C20 N5 C21 0.3(2) .
C19 C20 N5 C36 -179.40(17) .
C25 C36 N5 C21 121.73(19) .
C25 C36 N5 C20 -58.6(2) .
N7 C24 N6 C22 0.6(2) .
N7 C24 N6 C37 -179.39(17) .
C23 C22 N6 C24 -0.4(2) .
C23 C22 N6 C37 179.65(19) .
C28 C37 N6 C24 96.4(2) .
C28 C37 N6 C22 -83.6(3) .
N6 C24 N7 C23 -0.6(2) .
N6 C24 N7 Mn1 -176.40(12) 4_666
C22 C23 N7 C24 0.4(3) .
C22 C23 N7 Mn1 175.98(15) 4_666
O7 C41 N10 C39 0.8(3) .
O7 C41 N10 C40 179.3(2) .
O1 C32 O2 Mn1 -10.3(3) 4_466
C9 C32 O2 Mn1 167.57(10) 4_466
O5 C040 O6 Mn1 30.0(3) .
C17 C040 O6 Mn1 -149.43(12) .
N10 C41 O7 Mn1 175.13(15) .
